data_1507627
loop_
_publ_author_name
'Lundrigan, Travis'
'Baker, Alexander E. G.'
'Longobardi, Lauren E.'
'Wood, Tabitha E.'
'Smithen, Deborah A.'
'Crawford, Sarah M.'
'Cameron, T. Stanley'
'Thompson, Alison'

_publ_section_title
;
 An Improved Method for the Synthesis of F-BODIPYs from Dipyrrins and
 Bis(dipyrrin)s.
;
_journal_issue 8
_journal_name_full 'Organic letters'
_journal_page_first 2158
_journal_page_last 2161
_journal_paper_doi 10.1021/ol300681w
_journal_volume 14
_journal_year 2012
_chemical_formula_moiety 'C17 H23 B F2 N2 '
_chemical_formula_sum 'C17 H23 B F2 N2'
_chemical_formula_weight 304.19
_space_group_IT_number 2
_symmetry_cell_setting triclinic
_symmetry_Int_Tables_number 2
_symmetry_space_group_name_Hall '-P 1'
_symmetry_space_group_name_H-M 'P -1'
_cell_angle_alpha 104.0232(15)
_cell_angle_beta 114.143(12)
_cell_angle_gamma 99.813(14)
_cell_formula_units_Z 2
_cell_length_a 9.3694(16)
_cell_length_b 12.210(2)
_cell_length_c 8.6351(16)
_cell_measurement_reflns_used 5506
_cell_measurement_temperature 296.1
_cell_measurement_theta_max 37.0
_cell_measurement_theta_min 5.2
_cell_volume 833.1(3)
_computing_cell_refinement PROCESS
_computing_data_collection PROCESS
_computing_data_reduction CrystalStructure
_computing_publication_material 'CrystalStructure 3.8'
_computing_structure_refinement CRYSTALS
_computing_structure_solution SHELXS86
_diffrn_ambient_temperature 296.1
_diffrn_detector_area_resol_mean 9.83
_diffrn_measured_fraction_theta_full 0.914
_diffrn_measured_fraction_theta_max 0.747
_diffrn_measurement_device_type 'Rigaku RAXIS-UNKNOWN'
_diffrn_measurement_method \w
_diffrn_radiation_type 'Mo K\a'
_diffrn_radiation_wavelength 0.71070
_diffrn_reflns_av_R_equivalents 0.090
_diffrn_reflns_limit_h_max 14
_diffrn_reflns_limit_h_min -14
_diffrn_reflns_limit_k_max 15
_diffrn_reflns_limit_k_min -17
_diffrn_reflns_limit_l_max 13
_diffrn_reflns_limit_l_min -13
_diffrn_reflns_number 18507
_diffrn_reflns_theta_full 27.25
_diffrn_reflns_theta_max 36.97
_exptl_absorpt_coefficient_mu 0.086
_exptl_absorpt_correction_type none
_exptl_crystal_colour colorless
_exptl_crystal_density_diffrn 1.213
_exptl_crystal_density_method 'not measured'
_exptl_crystal_description needle
_exptl_crystal_F_000 324.00
_exptl_crystal_size_max 0.34
_exptl_crystal_size_mid 0.11
_exptl_crystal_size_min 0.08
_refine_diff_density_max 0.57
_refine_diff_density_min -0.53
_refine_ls_extinction_method none
_refine_ls_goodness_of_fit_ref 0.944
_refine_ls_hydrogen_treatment refall
_refine_ls_number_parameters 200
_refine_ls_number_reflns 1947
_refine_ls_R_factor_gt 0.0693
_refine_ls_shift/su_max 0.0000
_refine_ls_structure_factor_coef F
_refine_ls_weighting_details
;
     Chebychev polynomial with 3 parameters (Carruthers & Watkin, 1979)
     136.4510    -145.6600    100.3100
;
_refine_ls_weighting_scheme calc
_refine_ls_wR_factor_ref 0.0775
_reflns_number_gt 1947
_reflns_number_total 3365
_reflns_threshold_expression F^2^>2.0\s(F^2^)
_cod_data_source_file ol300681w_si_003.cif
_cod_data_source_block '__Alison21'
_cod_original_formula_sum 'C17 H23 B F2 N2 '
_cod_database_code 1507627

loop_
_symmetry_equiv_pos_site_id
_symmetry_equiv_pos_as_xyz
1 +X,+Y,+Z
2 -X,-Y,-Z

loop_
_atom_site_label
_atom_site_type_symbol
_atom_site_fract_x
_atom_site_fract_y
_atom_site_fract_z
_atom_site_U_iso_or_equiv
_atom_site_adp_type
_atom_site_occupancy
_atom_site_symmetry_multiplicity
_atom_site_calc_flag
_atom_site_refinement_flags
F1 F 0.5794(4) 0.7436(2) 0.1979(3) 0.0639(10) Uani 1.00 1 d .
F2 F 0.8576(4) 0.8012(2) 0.3407(4) 0.0663(11) Uani 1.00 1 d .
N1 N 0.7215(5) 0.8493(3) 0.5220(5) 0.0416(15) Uani 1.00 1 d .
N2 N 0.7164(5) 0.6405(3) 0.3939(5) 0.0402(13) Uani 1.00 1 d .
C1 C 0.7238(6) 0.9641(4) 0.5463(6) 0.0438(19) Uani 1.00 1 d .
C2 C 0.7259(7) 1.0155(4) 0.7143(7) 0.0516(19) Uani 1.00 1 d .
C3 C 0.7238(6) 0.9286(4) 0.7918(7) 0.0533(19) Uani 1.00 1 d .
C4 C 0.7199(6) 0.8252(4) 0.6707(6) 0.0403(17) Uani 1.00 1 d .
C5 C 0.7150(6) 0.7127(4) 0.6791(6) 0.0425(19) Uani 1.00 1 d .
C6 C 0.7136(6) 0.6215(4) 0.5467(6) 0.0404(17) Uani 1.00 1 d .
C7 C 0.7065(6) 0.5035(4) 0.5295(6) 0.0465(19) Uani 1.00 1 d .
C8 C 0.7020(6) 0.4486(4) 0.3640(7) 0.0474(18) Uani 1.00 1 d .
C9 C 0.7123(6) 0.5374(4) 0.2849(7) 0.0450(19) Uani 1.00 1 d .
C10 C 0.7306(7) 1.0252(4) 0.4185(7) 0.0583(19) Uani 1.00 1 d .
C11 C 0.7302(8) 1.1439(5) 0.7904(8) 0.060(2) Uani 1.00 1 d .
C12 C 0.9013(8) 1.2237(5) 0.8933(9) 0.074(2) Uani 1.00 1 d .
C13 C 0.7267(8) 0.9421(5) 0.9709(8) 0.075(2) Uani 1.00 1 d .
C14 C 0.7104(7) 0.4492(4) 0.6715(7) 0.060(2) Uani 1.00 1 d .
C15 C 0.6981(7) 0.3224(4) 0.2845(8) 0.057(2) Uani 1.00 1 d .
C16 C 0.8650(9) 0.3090(4) 0.3460(9) 0.079(2) Uani 1.00 1 d .
C17 C 0.7224(7) 0.5299(4) 0.1154(7) 0.060(2) Uani 1.00 1 d .
B1 B 0.7211(7) 0.7598(5) 0.3586(7) 0.045(2) Uani 1.00 1 d .
H1 H 0.7127 0.6976 0.7810 0.059 Uiso 1.00 1 c R
H2 H 0.6760 0.9680 0.2988 0.074 Uiso 1.00 1 c R
H3 H 0.6758 1.0835 0.4228 0.074 Uiso 1.00 1 c R
H4 H 0.8408 1.0604 0.4503 0.074 Uiso 1.00 1 c R
H5 H 0.6684 1.1673 0.6929 0.074 Uiso 1.00 1 c R
H6 H 0.6811 1.1475 0.8683 0.074 Uiso 1.00 1 c R
H7 H 0.9014 1.3003 0.8852 0.090 Uiso 1.00 1 c R
H8 H 0.9656 1.1935 0.8438 0.090 Uiso 1.00 1 c R
H9 H 0.9446 1.2298 1.0165 0.090 Uiso 1.00 1 c R
H10 H 0.6764 1.0003 0.9969 0.093 Uiso 1.00 1 c R
H11 H 0.8380 0.9666 1.0633 0.093 Uiso 1.00 1 c R
H12 H 0.6700 0.8687 0.9669 0.093 Uiso 1.00 1 c R
H13 H 0.6619 0.4866 0.7365 0.075 Uiso 1.00 1 c R
H14 H 0.6506 0.3666 0.6120 0.075 Uiso 1.00 1 c R
H15 H 0.8209 0.4576 0.7515 0.075 Uiso 1.00 1 c R
H16 H 0.6371 0.2719 0.3188 0.069 Uiso 1.00 1 c R
H17 H 0.6444 0.2995 0.1555 0.069 Uiso 1.00 1 c R
H18 H 0.8597 0.2304 0.3477 0.095 Uiso 1.00 1 c R
H19 H 0.9366 0.3643 0.4631 0.095 Uiso 1.00 1 c R
H20 H 0.9045 0.3213 0.2640 0.095 Uiso 1.00 1 c R
H21 H 0.6750 0.4483 0.0359 0.059 Uiso 1.00 1 c R
H22 H 0.6592 0.5748 0.0556 0.221 Uiso 1.00 1 c R
H23 H 0.8313 0.5575 0.1410 0.384 Uiso 1.00 1 c R

loop_
_atom_site_aniso_label
_atom_site_aniso_U_11
_atom_site_aniso_U_22
_atom_site_aniso_U_33
_atom_site_aniso_U_12
_atom_site_aniso_U_13
_atom_site_aniso_U_23
F1 0.081(2) 0.0634(18) 0.0407(17) 0.0324(15) 0.0182(17) 0.0189(13)
F2 0.076(2) 0.0681(19) 0.084(2) 0.0182(15) 0.060(2) 0.0368(17)
N1 0.043(3) 0.051(2) 0.037(2) 0.0169(19) 0.023(2) 0.018(2)
N2 0.041(3) 0.051(2) 0.030(2) 0.0123(19) 0.017(2) 0.018(2)
C1 0.031(4) 0.056(3) 0.046(3) 0.015(2) 0.018(3) 0.017(2)
C2 0.063(4) 0.053(3) 0.038(3) 0.015(2) 0.025(3) 0.013(2)
C3 0.047(4) 0.068(3) 0.041(3) 0.012(2) 0.023(3) 0.012(3)
C4 0.044(4) 0.045(3) 0.032(3) 0.015(2) 0.021(2) 0.009(2)
C5 0.048(4) 0.055(3) 0.045(3) 0.024(2) 0.032(2) 0.028(2)
C6 0.046(4) 0.040(3) 0.036(3) 0.014(2) 0.018(2) 0.016(2)
C7 0.040(4) 0.057(3) 0.038(3) 0.011(2) 0.013(2) 0.020(2)
C8 0.054(4) 0.044(3) 0.046(3) 0.017(2) 0.024(2) 0.017(2)
C9 0.047(4) 0.041(3) 0.043(3) 0.012(2) 0.025(3) 0.004(2)
C10 0.081(5) 0.054(3) 0.049(3) 0.022(2) 0.035(3) 0.024(2)
C11 0.060(4) 0.062(3) 0.055(3) 0.022(2) 0.022(3) 0.022(2)
C12 0.071(5) 0.055(3) 0.082(4) 0.017(3) 0.029(3) 0.016(3)
C13 0.089(5) 0.088(4) 0.057(4) 0.025(3) 0.046(4) 0.019(3)
C14 0.072(5) 0.061(3) 0.056(3) 0.023(3) 0.030(3) 0.033(2)
C15 0.073(5) 0.055(3) 0.057(3) 0.030(3) 0.037(3) 0.024(2)
C16 0.086(5) 0.054(3) 0.096(5) 0.020(3) 0.045(4) 0.021(3)
C17 0.098(5) 0.050(3) 0.039(3) 0.019(2) 0.043(3) 0.008(2)
B1 0.037(5) 0.060(3) 0.032(3) 0.010(3) 0.013(3) 0.019(2)

loop_
_atom_type_symbol
_atom_type_description
_atom_type_scat_dispersion_real
_atom_type_scat_dispersion_imag
_atom_type_scat_source
C C 0.003 0.002
;
International Tables for Crystallography
(1992, Vol. C, Tables 4.2.6.8 and 6.1.1.4)
;
H H 0.000 0.000
;
International Tables for Crystallography
(1992, Vol. C, Table 6.1.1.4)
;
N N 0.006 0.003
;
International Tables for Crystallography
(1992, Vol. C, Tables 4.2.6.8 and 6.1.1.4)
;
B B 0.001 0.001
;
International Tables for Crystallography
(1992, Vol. C, Tables 4.2.6.8 and 6.1.1.4)
;
F F 0.017 0.010
;
International Tables for Crystallography
(1992, Vol. C, Tables 4.2.6.8 and 6.1.1.4)
;

loop_
_geom_angle_atom_site_label_1
_geom_angle_atom_site_label_2
_geom_angle_atom_site_label_3
_geom_angle
_geom_angle_publ_flag
C(1) N(1) C(4) 107.6(4) yes
C(1) N(1) B(1) 126.9(5) yes
C(4) N(1) B(1) 125.5(4) yes
C(6) N(2) C(9) 108.1(4) yes
C(6) N(2) B(1) 124.7(4) yes
C(9) N(2) B(1) 127.1(5) yes
N(1) C(1) C(2) 109.2(5) yes
N(1) C(1) C(10) 124.2(5) yes
C(2) C(1) C(10) 126.5(5) yes
C(1) C(2) C(3) 107.3(5) yes
C(1) C(2) C(11) 124.9(5) yes
C(3) C(2) C(11) 127.8(6) yes
C(2) C(3) C(4) 106.8(5) yes
C(2) C(3) C(13) 126.6(5) yes
C(4) C(3) C(13) 126.6(5) yes
N(1) C(4) C(3) 109.1(4) yes
N(1) C(4) C(5) 119.5(4) yes
C(3) C(4) C(5) 131.4(5) yes
C(4) C(5) C(6) 123.4(5) yes
N(2) C(6) C(5) 119.9(4) yes
N(2) C(6) C(7) 108.3(4) yes
C(5) C(6) C(7) 131.8(5) yes
C(6) C(7) C(8) 107.8(5) yes
C(6) C(7) C(14) 124.8(5) yes
C(8) C(7) C(14) 127.4(5) yes
C(7) C(8) C(9) 106.6(4) yes
C(7) C(8) C(15) 128.5(5) yes
C(9) C(8) C(15) 124.8(6) yes
N(2) C(9) C(8) 109.1(5) yes
N(2) C(9) C(17) 121.4(5) yes
C(8) C(9) C(17) 129.5(4) yes
C(2) C(11) C(12) 110.7(6) yes
C(8) C(15) C(16) 112.4(4) yes
F(1) B(1) F(2) 108.6(5) yes
F(1) B(1) N(1) 109.3(5) yes
F(1) B(1) N(2) 109.7(3) yes
F(2) B(1) N(1) 111.0(3) yes
F(2) B(1) N(2) 111.1(5) yes
N(1) B(1) N(2) 107.0(5) yes
C(4) C(5) H(1) 118.3 no
C(6) C(5) H(1) 118.3 no
C(1) C(10) H(2) 108.6 no
C(1) C(10) H(3) 109.3 no
C(1) C(10) H(4) 109.6 no
H(2) C(10) H(3) 109.2 no
H(2) C(10) H(4) 109.7 no
H(3) C(10) H(4) 110.4 no
C(2) C(11) H(5) 108.8 no
C(2) C(11) H(6) 108.5 no
C(12) C(11) H(5) 110.0 no
C(12) C(11) H(6) 109.6 no
H(5) C(11) H(6) 109.2 no
C(11) C(12) H(7) 108.8 no
C(11) C(12) H(8) 109.6 no
C(11) C(12) H(9) 109.5 no
H(7) C(12) H(8) 109.5 no
H(7) C(12) H(9) 109.2 no
H(8) C(12) H(9) 110.1 no
C(3) C(13) H(10) 109.6 no
C(3) C(13) H(11) 109.0 no
C(3) C(13) H(12) 109.6 no
H(10) C(13) H(11) 109.2 no
H(10) C(13) H(12) 109.9 no
H(11) C(13) H(12) 109.5 no
C(7) C(14) H(13) 109.9 no
C(7) C(14) H(14) 108.8 no
C(7) C(14) H(15) 109.6 no
H(13) C(14) H(14) 109.6 no
H(13) C(14) H(15) 110.1 no
H(14) C(14) H(15) 108.8 no
C(8) C(15) H(16) 108.8 no
C(8) C(15) H(17) 108.4 no
C(16) C(15) H(16) 109.2 no
C(16) C(15) H(17) 108.9 no
H(16) C(15) H(17) 109.0 no
C(15) C(16) H(18) 109.2 no
C(15) C(16) H(19) 109.9 no
C(15) C(16) H(20) 109.6 no
H(18) C(16) H(19) 109.6 no
H(18) C(16) H(20) 108.7 no
H(19) C(16) H(20) 109.8 no
C(9) C(17) H(21) 108.5 no
C(9) C(17) H(22) 109.7 no
C(9) C(17) H(23) 110.2 no
H(21) C(17) H(22) 107.7 no
H(21) C(17) H(23) 109.9 no
H(22) C(17) H(23) 110.6 no

loop_
_geom_bond_atom_site_label_1
_geom_bond_atom_site_label_2
_geom_bond_distance
_geom_bond_publ_flag
F(1) B(1) 1.413(6) yes
F(2) B(1) 1.377(9) yes
N(1) C(1) 1.361(7) yes
N(1) C(4) 1.390(7) yes
N(1) B(1) 1.560(8) yes
N(2) C(6) 1.404(8) yes
N(2) C(9) 1.361(6) yes
N(2) B(1) 1.555(8) yes
C(1) C(2) 1.425(8) yes
C(1) C(10) 1.490(9) yes
C(2) C(3) 1.386(9) yes
C(2) C(11) 1.533(8) yes
C(3) C(4) 1.415(7) yes
C(3) C(13) 1.504(10) yes
C(4) C(5) 1.387(7) yes
C(5) C(6) 1.383(7) yes
C(6) C(7) 1.399(7) yes
C(7) C(8) 1.404(8) yes
C(7) C(14) 1.520(9) yes
C(8) C(9) 1.425(8) yes
C(8) C(15) 1.515(7) yes
C(9) C(17) 1.487(9) yes
C(11) C(12) 1.480(8) yes
C(15) C(16) 1.484(10) yes
C(5) H(1) 0.950 no
C(10) H(2) 0.956 no
C(10) H(3) 0.948 no
C(10) H(4) 0.941 no
C(11) H(5) 0.949 no
C(11) H(6) 0.954 no
C(12) H(7) 0.955 no
C(12) H(8) 0.944 no
C(12) H(9) 0.948 no
C(13) H(10) 0.949 no
C(13) H(11) 0.954 no
C(13) H(12) 0.946 no
C(14) H(13) 0.942 no
C(14) H(14) 0.957 no
C(14) H(15) 0.950 no
C(15) H(16) 0.949 no
C(15) H(17) 0.956 no
C(16) H(18) 0.956 no
C(16) H(19) 0.943 no
C(16) H(20) 0.953 no
C(17) H(21) 0.964 no
C(17) H(22) 0.956 no
C(17) H(23) 0.930 no

loop_
_geom_contact_atom_site_label_1
_geom_contact_atom_site_label_2
_geom_contact_distance
_geom_contact_site_symmetry_2
F(1) C(11) 3.441(8) 2_676
F(1) C(17) 3.551(4) 2_665
F(2) C(10) 3.496(6) 2_776
F(2) C(12) 3.599(10) 2_776
N(2) C(16) 3.480(8) 2_766
C(6) C(14) 3.464(8) 2_666
C(6) C(16) 3.558(10) 2_766
C(10) F(2) 3.496(6) 2_776
C(11) F(1) 3.441(8) 2_676
C(12) F(2) 3.599(10) 2_776
C(14) C(6) 3.464(8) 2_666
C(16) N(2) 3.480(8) 2_766
C(16) C(6) 3.558(10) 2_766
C(17) F(1) 3.551(4) 2_665
F(1) H(5) 3.101 2_676
F(1) H(6) 2.896 2_676
F(1) H(12) 3.075 1_554
F(1) H(14) 3.481 2_666
F(1) H(17) 2.756 2_665
F(1) H(21) 2.667 2_665
F(2) H(4) 2.612 2_776
F(2) H(8) 2.731 2_776
F(2) H(11) 3.459 1_554
F(2) H(12) 3.366 1_554
F(2) H(18) 3.070 2_766
F(2) H(19) 3.315 2_766
N(1) H(5) 3.293 2_676
N(1) H(14) 3.540 2_666
N(2) H(13) 3.202 2_666
N(2) H(14) 3.404 2_666
N(2) H(18) 3.486 2_766
N(2) H(19) 2.986 2_766
N(2) H(20) 3.427 2_766
C(1) H(5) 3.243 2_676
C(2) H(3) 3.338 2_676
C(3) H(3) 3.388 2_676
C(3) H(16) 3.427 2_666
C(4) H(9) 3.505 2_777
C(4) H(14) 3.320 2_666
C(4) H(16) 3.399 2_666
C(5) H(9) 3.010 2_777
C(5) H(14) 3.105 2_666
C(5) H(16) 3.343 2_666
C(5) H(20) 3.506 2_766
C(6) H(9) 3.549 2_777
C(6) H(13) 3.149 2_666
C(6) H(14) 3.160 2_666
C(6) H(19) 3.289 2_766
C(6) H(20) 3.126 2_766
C(7) H(13) 3.316 2_666
C(7) H(19) 3.424 2_766
C(7) H(20) 3.349 2_766
C(8) H(1) 3.524 2_666
C(8) H(13) 3.440 2_666
C(8) H(19) 3.239 2_766
C(9) H(13) 3.392 2_666
C(9) H(19) 2.920 2_766
C(9) H(22) 3.270 2_665
C(10) H(6) 3.513 2_676
C(10) H(10) 3.392 1_554
C(10) H(11) 3.555 1_554
C(10) H(16) 3.482 1_565
C(10) H(18) 2.903 1_565
C(11) H(2) 3.502 2_676
C(11) H(14) 3.479 1_565
C(12) H(1) 3.332 2_777
C(12) H(15) 3.450 1_565
C(12) H(20) 3.118 1_566
C(12) H(23) 3.495 2_776
C(13) H(2) 3.010 1_556
C(13) H(8) 3.570 2_777
C(13) H(16) 3.395 2_666
C(14) H(5) 3.455 1_545
C(14) H(7) 3.153 1_545
C(14) H(21) 3.299 1_556
C(14) H(22) 3.560 1_556
C(14) H(23) 3.551 1_556
C(15) H(3) 3.414 1_545
C(15) H(12) 3.275 2_666
C(16) H(3) 3.367 1_545
C(16) H(4) 3.367 1_545
C(16) H(9) 3.200 1_544
C(17) H(13) 2.975 1_554
C(17) H(15) 3.579 1_554
C(17) H(19) 3.453 2_766
C(17) H(21) 3.488 2_665
C(17) H(22) 3.132 2_665
H(1) C(8) 3.524 2_666
H(1) C(12) 3.332 2_777
H(1) H(7) 3.576 2_777
H(1) H(8) 3.147 2_777
H(1) H(9) 2.800 2_777
H(1) H(14) 3.474 2_666
H(1) H(16) 3.143 2_666
H(1) H(22) 3.250 1_556
H(2) C(11) 3.502 2_676
H(2) C(13) 3.010 1_554
H(2) H(5) 3.403 2_676
H(2) H(6) 2.954 2_676
H(2) H(10) 2.731 1_554
H(2) H(10) 3.405 2_676
H(2) H(11) 2.993 1_554
H(2) H(12) 2.802 1_554
H(2) H(18) 3.206 1_565
H(3) C(2) 3.338 2_676
H(3) C(3) 3.388 2_676
H(3) C(15) 3.414 1_565
H(3) C(16) 3.367 1_565
H(3) H(6) 3.454 2_676
H(3) H(10) 3.573 1_554
H(3) H(10) 3.513 2_676
H(3) H(14) 3.540 1_565
H(3) H(16) 2.693 1_565
H(3) H(18) 2.651 1_565
H(4) F(2) 2.612 2_776
H(4) C(16) 3.367 1_565
H(4) H(4) 3.439 2_776
H(4) H(10) 3.396 1_554
H(4) H(11) 3.247 1_554
H(4) H(16) 3.597 1_565
H(4) H(18) 2.454 1_565
H(5) F(1) 3.101 2_676
H(5) N(1) 3.293 2_676
H(5) C(1) 3.243 2_676
H(5) C(14) 3.455 1_565
H(5) H(2) 3.403 2_676
H(5) H(14) 2.702 1_565
H(5) H(15) 3.417 1_565
H(6) F(1) 2.896 2_676
H(6) C(10) 3.513 2_676
H(6) H(2) 2.954 2_676
H(6) H(3) 3.454 2_676
H(6) H(17) 2.899 1_566
H(6) H(18) 3.562 1_566
H(6) H(20) 3.111 1_566
H(7) C(14) 3.153 1_565
H(7) H(1) 3.576 2_777
H(7) H(13) 3.558 1_565
H(7) H(14) 2.963 1_565
H(7) H(15) 2.539 1_565
H(7) H(15) 3.399 2_777
H(7) H(20) 3.206 1_566
H(7) H(21) 3.447 1_566
H(7) H(23) 2.917 2_776
H(8) F(2) 2.731 2_776
H(8) C(13) 3.570 2_777
H(8) H(1) 3.147 2_777
H(8) H(11) 2.938 2_777
H(8) H(12) 3.439 2_777
H(8) H(23) 3.242 2_776
H(9) C(4) 3.505 2_777
H(9) C(5) 3.010 2_777
H(9) C(6) 3.549 2_777
H(9) C(16) 3.200 1_566
H(9) H(1) 2.800 2_777
H(9) H(11) 3.520 2_777
H(9) H(18) 3.266 1_566
H(9) H(20) 2.366 1_566
H(10) C(10) 3.392 1_556
H(10) H(2) 2.731 1_556
H(10) H(2) 3.405 2_676
H(10) H(3) 3.573 1_556
H(10) H(3) 3.513 2_676
H(10) H(4) 3.396 1_556
H(10) H(10) 3.327 2_677
H(10) H(16) 3.583 2_666
H(10) H(18) 3.162 1_566
H(11) F(2) 3.459 1_556
H(11) C(10) 3.555 1_556
H(11) H(2) 2.993 1_556
H(11) H(4) 3.247 1_556
H(11) H(8) 2.938 2_777
H(11) H(9) 3.520 2_777
H(11) H(18) 3.462 1_566
H(12) F(1) 3.075 1_556
H(12) F(2) 3.366 1_556
H(12) C(15) 3.275 2_666
H(12) H(2) 2.802 1_556
H(12) H(8) 3.439 2_777
H(12) H(16) 2.787 2_666
H(12) H(17) 2.889 2_666
H(13) N(2) 3.202 2_666
H(13) C(6) 3.149 2_666
H(13) C(7) 3.316 2_666
H(13) C(8) 3.440 2_666
H(13) C(9) 3.392 2_666
H(13) C(17) 2.975 1_556
H(13) H(7) 3.558 1_545
H(13) H(21) 2.695 1_556
H(13) H(22) 2.717 1_556
H(13) H(23) 3.000 1_556
H(14) F(1) 3.481 2_666
H(14) N(1) 3.540 2_666
H(14) N(2) 3.404 2_666
H(14) C(4) 3.320 2_666
H(14) C(5) 3.105 2_666
H(14) C(6) 3.160 2_666
H(14) C(11) 3.479 1_545
H(14) H(1) 3.474 2_666
H(14) H(3) 3.540 1_545
H(14) H(5) 2.702 1_545
H(14) H(7) 2.963 1_545
H(14) H(21) 3.451 1_556
H(15) C(12) 3.450 1_545
H(15) C(17) 3.579 1_556
H(15) H(5) 3.417 1_545
H(15) H(7) 2.539 1_545
H(15) H(7) 3.399 2_777
H(15) H(20) 3.467 2_766
H(15) H(21) 3.277 1_556
H(15) H(23) 3.242 1_556
H(15) H(23) 3.054 2_766
H(16) C(3) 3.427 2_666
H(16) C(4) 3.399 2_666
H(16) C(5) 3.343 2_666
H(16) C(10) 3.482 1_545
H(16) C(13) 3.395 2_666
H(16) H(1) 3.143 2_666
H(16) H(3) 2.693 1_545
H(16) H(4) 3.597 1_545
H(16) H(10) 3.583 2_666
H(16) H(12) 2.787 2_666
H(17) F(1) 2.756 2_665
H(17) H(6) 2.899 1_544
H(17) H(12) 2.889 2_666
H(17) H(22) 3.517 2_665
H(18) F(2) 3.070 2_766
H(18) N(2) 3.486 2_766
H(18) C(10) 2.903 1_545
H(18) H(2) 3.206 1_545
H(18) H(3) 2.651 1_545
H(18) H(4) 2.454 1_545
H(18) H(6) 3.562 1_544
H(18) H(9) 3.266 1_544
H(18) H(10) 3.162 1_544
H(18) H(11) 3.462 1_544
H(19) F(2) 3.315 2_766
H(19) N(2) 2.986 2_766
H(19) C(6) 3.289 2_766
H(19) C(7) 3.424 2_766
H(19) C(8) 3.239 2_766
H(19) C(9) 2.920 2_766
H(19) C(17) 3.453 2_766
H(19) H(19) 3.132 2_766
H(19) H(23) 2.993 2_766
H(20) N(2) 3.427 2_766
H(20) C(5) 3.506 2_766
H(20) C(6) 3.126 2_766
H(20) C(7) 3.349 2_766
H(20) C(12) 3.118 1_544
H(20) H(6) 3.111 1_544
H(20) H(7) 3.206 1_544
H(20) H(9) 2.366 1_544
H(20) H(15) 3.467 2_766
H(21) F(1) 2.667 2_665
H(21) C(14) 3.299 1_554
H(21) C(17) 3.488 2_665
H(21) H(7) 3.447 1_544
H(21) H(13) 2.695 1_554
H(21) H(14) 3.451 1_554
H(21) H(15) 3.277 1_554
H(21) H(21) 3.585 2_665
H(21) H(22) 2.842 2_665
H(22) C(9) 3.270 2_665
H(22) C(14) 3.560 1_554
H(22) C(17) 3.132 2_665
H(22) H(1) 3.250 1_554
H(22) H(13) 2.717 1_554
H(22) H(17) 3.517 2_665
H(22) H(21) 2.842 2_665
H(22) H(22) 2.848 2_665
H(23) C(12) 3.495 2_776
H(23) C(14) 3.551 1_554
H(23) H(7) 2.917 2_776
H(23) H(8) 3.242 2_776
H(23) H(13) 3.000 1_554
H(23) H(15) 3.242 1_554
H(23) H(15) 3.054 2_766
H(23) H(19) 2.993 2_766

loop_
_geom_torsion_atom_site_label_1
_geom_torsion_atom_site_label_2
_geom_torsion_atom_site_label_3
_geom_torsion_atom_site_label_4
_geom_torsion
C(1) N(1) C(4) C(3) -0.9(5)
C(1) N(1) C(4) C(5) 179.1(4)
C(4) N(1) C(1) C(2) 0.7(5)
C(4) N(1) C(1) C(10) 178.3(4)
C(1) N(1) B(1) F(1) -60.7(6)
C(1) N(1) B(1) F(2) 59.1(6)
C(1) N(1) B(1) N(2) -179.5(4)
B(1) N(1) C(1) C(2) -179.1(4)
B(1) N(1) C(1) C(10) -1.6(7)
C(4) N(1) B(1) F(1) 119.5(5)
C(4) N(1) B(1) F(2) -120.7(5)
C(4) N(1) B(1) N(2) 0.7(6)
B(1) N(1) C(4) C(3) 179.0(4)
B(1) N(1) C(4) C(5) -1.1(7)
C(6) N(2) C(9) C(8) 1.7(5)
C(6) N(2) C(9) C(17) -176.9(4)
C(9) N(2) C(6) C(5) -179.3(4)
C(9) N(2) C(6) C(7) -0.4(5)
C(6) N(2) B(1) F(1) -118.6(5)
C(6) N(2) B(1) F(2) 121.2(5)
C(6) N(2) B(1) N(1) -0.1(5)
B(1) N(2) C(6) C(5) -0.0(6)
B(1) N(2) C(6) C(7) 178.9(4)
C(9) N(2) B(1) F(1) 60.5(8)
C(9) N(2) B(1) F(2) -59.6(5)
C(9) N(2) B(1) N(1) 179.0(4)
B(1) N(2) C(9) C(8) -177.6(4)
B(1) N(2) C(9) C(17) 3.9(8)
N(1) C(1) C(2) C(3) -0.3(5)
N(1) C(1) C(2) C(11) 179.5(5)
C(10) C(1) C(2) C(3) -177.8(5)
C(10) C(1) C(2) C(11) 2.0(9)
C(1) C(2) C(3) C(4) -0.2(4)
C(1) C(2) C(3) C(13) 179.3(5)
C(1) C(2) C(11) C(12) -86.3(7)
C(3) C(2) C(11) C(12) 93.5(8)
C(11) C(2) C(3) C(4) 180.0(5)
C(11) C(2) C(3) C(13) -0.5(9)
C(2) C(3) C(4) N(1) 0.7(6)
C(2) C(3) C(4) C(5) -179.3(5)
C(13) C(3) C(4) N(1) -178.8(5)
C(13) C(3) C(4) C(5) 1.2(10)
N(1) C(4) C(5) C(6) 0.8(7)
C(3) C(4) C(5) C(6) -179.2(5)
C(4) C(5) C(6) N(2) -0.3(5)
C(4) C(5) C(6) C(7) -178.9(5)
N(2) C(6) C(7) C(8) -1.0(5)
N(2) C(6) C(7) C(14) 176.7(5)
C(5) C(6) C(7) C(8) 177.7(5)
C(5) C(6) C(7) C(14) -4.6(9)
C(6) C(7) C(8) C(9) 2.0(6)
C(6) C(7) C(8) C(15) 178.3(5)
C(14) C(7) C(8) C(9) -175.6(5)
C(14) C(7) C(8) C(15) 0.7(9)
C(7) C(8) C(9) N(2) -2.3(6)
C(7) C(8) C(9) C(17) 176.1(5)
C(7) C(8) C(15) C(16) -87.0(8)
C(9) C(8) C(15) C(16) 88.8(7)
C(15) C(8) C(9) N(2) -178.8(4)
C(15) C(8) C(9) C(17) -0.4(7)
